data_1548657
loop_
_publ_author_name
'Uno, Brice E.'
'Dicken, Rachel D.'
'Redfern, Louis R.'
'Stern, Charlotte M.'
'Krzywicki, Greg G.'
'Scheidt, Karl A.'

_publ_section_title
;
 Calcium(ii)-catalyzed enantioselective conjugate additions of amines.
;
_journal_issue 6
_journal_name_full 'Chemical science'
_journal_page_first 1634
_journal_page_last 1639
_journal_paper_doi 10.1039/c7sc05205g
_journal_volume 9
_journal_year 2018
_chemical_absolute_configuration ad
_chemical_formula_moiety 'C18 H17 Br N2 O2'
_chemical_formula_sum 'C18 H17 Br N2 O2'
_chemical_formula_weight 373.24
_space_group_crystal_system triclinic
_space_group_IT_number 1
_space_group_name_Hall 'P 1'
_space_group_name_H-M_alt 'P 1'
_symmetry_space_group_name_Hall 'P 1'
_symmetry_space_group_name_H-M 'P 1'
_atom_sites_solution_hydrogens mixed
_atom_sites_solution_primary direct
_audit_creation_date 2016-11-19
_audit_creation_method
;
Olex2 1.2
(compiled Nov  7 2016 13:22:42 for OlexSys, GUI svn.r5261)
;
_audit_update_record
;
2017-02-06 deposited with the CCDC.
2017-12-18 downloaded from the CCDC.
;
_cell_angle_alpha 100.603(8)
_cell_angle_beta 92.652(8)
_cell_angle_gamma 94.550(9)
_cell_formula_units_Z 1
_cell_length_a 4.6810(5)
_cell_length_b 6.1091(7)
_cell_length_c 14.2048(16)
_cell_measurement_reflns_used 2766
_cell_measurement_temperature 100(2)
_cell_measurement_theta_max 66.66
_cell_measurement_theta_min 3.17
_cell_volume 397.25(8)
_computing_cell_refinement 'SAINT v8.37A (Bruker, 2015)'
_computing_data_reduction 'SAINT v8.37A (Bruker, 2015)'
_computing_molecular_graphics 'Olex2 (Dolomanov et al., 2009)'
_computing_publication_material 'Olex2 (Dolomanov et al., 2009)'
_computing_structure_refinement 'ShelXL (Sheldrick, 2015)'
_computing_structure_solution 'ShelXS (Sheldrick, 2008)'
_diffrn_ambient_temperature 100.01
_diffrn_measured_fraction_theta_full 0.943
_diffrn_measured_fraction_theta_max 0.943
_diffrn_measurement_device_type 'Bruker APEX-II CCD'
_diffrn_measurement_method '\f and \w scans'
_diffrn_radiation_type CuK\a
_diffrn_radiation_wavelength 1.54178
_diffrn_reflns_av_R_equivalents 0.0358
_diffrn_reflns_av_unetI/netI 0.0527
_diffrn_reflns_Laue_measured_fraction_full 0.943
_diffrn_reflns_Laue_measured_fraction_max 0.943
_diffrn_reflns_limit_h_max 5
_diffrn_reflns_limit_h_min -5
_diffrn_reflns_limit_k_max 6
_diffrn_reflns_limit_k_min -7
_diffrn_reflns_limit_l_max 16
_diffrn_reflns_limit_l_min -16
_diffrn_reflns_number 4192
_diffrn_reflns_point_group_measured_fraction_full 0.848
_diffrn_reflns_point_group_measured_fraction_max 0.848
_diffrn_reflns_theta_full 66.660
_diffrn_reflns_theta_max 66.660
_diffrn_reflns_theta_min 3.171
_diffrn_standards_number 0
_exptl_absorpt_coefficient_mu 3.621
_exptl_absorpt_correction_T_max 0.7528
_exptl_absorpt_correction_T_min 0.5785
_exptl_absorpt_correction_type multi-scan
_exptl_absorpt_process_details
;
SADABS-2014/5 (Bruker,2014) was used for absorption correction.
wR2(int) was 0.1108 before and 0.0459 after correction.
The Ratio of minimum to maximum transmission is 0.7685.
The \l/2 correction factor is Not present.
;
_exptl_crystal_colour colourless
_exptl_crystal_colour_primary colourless
_exptl_crystal_density_diffrn 1.560
_exptl_crystal_description block
_exptl_crystal_F_000 190
_exptl_crystal_recrystallization_method 'Re-crystallisation from solvent: Hexanes/ethyl acetate'
_exptl_crystal_size_max 0.135
_exptl_crystal_size_mid 0.134
_exptl_crystal_size_min 0.079
_refine_diff_density_max 0.613
_refine_diff_density_min -0.556
_refine_diff_density_rms 0.100
_refine_ls_abs_structure_details
;
 Flack x determined using 965 quotients [(I+)-(I-)]/[(I+)+(I-)]
 (Parsons, Flack and Wagner, Acta Cryst. B69 (2013) 249-259).
;
_refine_ls_abs_structure_Flack -0.02(4)
_refine_ls_extinction_method none
_refine_ls_goodness_of_fit_ref 1.111
_refine_ls_hydrogen_treatment mixed
_refine_ls_matrix_type full
_refine_ls_number_parameters 212
_refine_ls_number_reflns 2403
_refine_ls_number_restraints 3
_refine_ls_restrained_S_all 1.110
_refine_ls_R_factor_all 0.0517
_refine_ls_R_factor_gt 0.0485
_refine_ls_shift/su_max 0.000
_refine_ls_shift/su_mean 0.000
_refine_ls_structure_factor_coef Fsqd
_refine_ls_weighting_details 'w=1/[\s^2^(Fo^2^)+(0.0531P)^2^+1.4835P] where P=(Fo^2^+2Fc^2^)/3'
_refine_ls_weighting_scheme calc
_refine_ls_wR_factor_gt 0.1197
_refine_ls_wR_factor_ref 0.1266
_reflns_Friedel_coverage 0.799
_reflns_Friedel_fraction_full 0.753
_reflns_Friedel_fraction_max 0.753
_reflns_number_gt 2336
_reflns_number_total 2403
_reflns_threshold_expression 'I > 2\s(I)'
_cod_data_source_file c7sc05205g2.cif
_cod_data_source_block xrd0843
_cod_depositor_comments 'Adding full bibliography for 1548656--1548657.cif.'
_cod_database_code 1548657
_shelx_space_group_comment
;
The symmetry employed for this shelxl refinement is uniquely defined
by the following loop, which should always be used as a source of
symmetry information in preference to the above space-group names.
They are only intended as comments.
;
_shelx_estimated_absorpt_t_max 0.763
_shelx_estimated_absorpt_t_min 0.641
_olex2_refinement_description
;
1. Fixed Uiso
 At 1.2 times of:
  All C(H) groups, All C(H,H) groups
2.a Ternary CH refined with riding coordinates:
 C9(H9)
2.b Secondary CH2 refined with riding coordinates:
 C10(H11A,H11B), C12(H15A,H15B), C7(H21A,H21B)
2.c Aromatic/amide H refined with riding coordinates:
 C4(H6), C15(H8), C18(H10), C14(H12), C17(H14), C3(H16), C1(H17), C5(H18),
 C2(H20)
;
_shelx_shelxl_version_number 2016/6
_olex2_submission_special_instructions 'No special instructions were received'

loop_
_space_group_symop_operation_xyz
'x, y, z'

loop_
_atom_site_label
_atom_site_type_symbol
_atom_site_fract_x
_atom_site_fract_y
_atom_site_fract_z
_atom_site_U_iso_or_equiv
_atom_site_adp_type
_atom_site_occupancy
_atom_site_site_symmetry_order
_atom_site_calc_flag
_atom_site_refinement_flags_posn
Br1 Br 1.10972(7) 1.40858(7) 0.63255(6) 0.0285(3) Uani 1 1 d .
C1 C 0.822(2) 1.2498(17) 0.5389(6) 0.020(2) Uani 1 1 d .
O2 O -0.2927(14) 0.0785(12) 0.1514(4) 0.0198(15) Uani 1 1 d .
O3 O 0.4085(16) 0.5422(13) 0.0632(6) 0.0230(16) Uani 1 1 d .
N4 N 0.2907(19) 0.7576(15) 0.2571(6) 0.0168(17) Uani 1 1 d .
C5 C 0.395(2) 1.0287(17) 0.4072(6) 0.017(2) Uani 1 1 d .
C6 C -0.487(2) -0.2156(18) -0.1589(7) 0.024(2) Uani 1 1 d .
H6 H -0.598738 -0.355776 -0.170193 0.029 Uiso 1 1 calc R
N7 N 0.0632(18) 0.2710(16) 0.0893(6) 0.0173(19) Uani 1 1 d .
C8 C 0.726(2) 1.3535(18) 0.4681(7) 0.020(2) Uani 1 1 d .
H8 H 0.804301 1.499492 0.464067 0.024 Uiso 1 1 calc R
C9 C 0.070(2) 0.6296(19) 0.1879(7) 0.016(2) Uani 1 1 d .
H9 H -0.052666 0.734177 0.161724 0.020 Uiso 1 1 calc R
C10 C 0.499(2) 0.9272(17) 0.4797(7) 0.019(2) Uani 1 1 d .
H10 H 0.421798 0.781194 0.484171 0.023 Uiso 1 1 calc R
C11 C -0.119(2) 0.4594(17) 0.2283(6) 0.015(2) Uani 1 1 d .
H11A H -0.031810 0.434050 0.289784 0.018 Uiso 1 1 calc R
H11B H -0.311961 0.511450 0.239378 0.018 Uiso 1 1 calc R
C12 C 0.510(2) 1.2423(17) 0.4017(6) 0.018(2) Uani 1 1 d .
H12 H 0.441373 1.313122 0.352067 0.022 Uiso 1 1 calc R
C13 C -0.107(2) 0.0384(17) -0.0684(6) 0.017(2) Uani 1 1 d .
C14 C 0.719(2) 1.0381(18) 0.5469(7) 0.022(2) Uani 1 1 d .
H14 H 0.792777 0.968282 0.596220 0.026 Uiso 1 1 calc R
C15 C 0.165(2) 0.9087(17) 0.3335(6) 0.018(2) Uani 1 1 d .
H15A H 0.023578 0.821724 0.364996 0.022 Uiso 1 1 calc R
H15B H 0.063168 1.019605 0.305403 0.022 Uiso 1 1 calc R
C16 C -0.539(2) -0.0605(19) -0.2155(7) 0.026(2) Uani 1 1 d .
H16 H -0.687487 -0.093066 -0.265339 0.032 Uiso 1 1 calc R
C17 C -0.160(2) 0.1918(17) -0.1260(6) 0.019(2) Uani 1 1 d .
H17 H -0.048738 0.331916 -0.115394 0.023 Uiso 1 1 calc R
C18 C -0.270(2) -0.1674(17) -0.0845(7) 0.020(2) Uani 1 1 d .
H18 H -0.234508 -0.274294 -0.045581 0.024 Uiso 1 1 calc R
C19 C -0.139(2) 0.2484(19) 0.1532(7) 0.016(2) Uani 1 1 d .
C20 C -0.375(2) 0.1428(18) -0.1993(7) 0.026(2) Uani 1 1 d .
H20 H -0.409509 0.249359 -0.238485 0.031 Uiso 1 1 calc R
C21 C 0.129(2) 0.0919(17) 0.0101(7) 0.019(2) Uani 1 1 d .
H21A H 0.159978 -0.044765 0.035978 0.023 Uiso 1 1 calc R
H21B H 0.309691 0.139070 -0.017274 0.023 Uiso 1 1 calc R
C22 C 0.210(2) 0.4871(18) 0.1059(6) 0.018(2) Uani 1 1 d .
H4 H 0.40(3) 0.83(2) 0.233(9) 0.03(3) Uiso 1 1 d .

loop_
_atom_site_aniso_label
_atom_site_aniso_U_11
_atom_site_aniso_U_22
_atom_site_aniso_U_33
_atom_site_aniso_U_23
_atom_site_aniso_U_13
_atom_site_aniso_U_12
Br1 0.0218(5) 0.0349(7) 0.0226(5) -0.0055(4) -0.0070(3) -0.0047(4)
C1 0.018(5) 0.018(6) 0.018(5) -0.005(4) -0.003(4) 0.001(4)
O2 0.022(3) 0.015(4) 0.021(3) 0.005(3) 0.001(3) -0.010(3)
O3 0.025(4) 0.020(5) 0.021(4) 0.001(3) 0.003(3) -0.010(3)
N4 0.012(4) 0.017(5) 0.019(4) 0.000(3) 0.000(3) -0.008(4)
C5 0.017(5) 0.019(6) 0.011(4) -0.003(4) 0.004(4) 0.001(4)
C6 0.028(6) 0.014(6) 0.026(5) -0.006(4) -0.001(4) -0.004(4)
N7 0.017(4) 0.019(6) 0.013(4) -0.001(3) -0.002(3) -0.005(4)
C8 0.016(5) 0.017(6) 0.026(5) 0.001(4) 0.007(4) -0.003(4)
C9 0.015(5) 0.017(6) 0.017(5) 0.005(4) 0.002(4) -0.004(4)
C10 0.017(5) 0.011(5) 0.026(5) -0.002(4) 0.001(4) -0.005(4)
C11 0.017(5) 0.012(6) 0.015(4) 0.003(4) -0.002(3) 0.000(4)
C12 0.017(4) 0.020(6) 0.017(4) 0.003(4) 0.001(4) 0.000(4)
C13 0.020(5) 0.014(6) 0.014(5) -0.003(4) 0.004(4) 0.000(4)
C14 0.023(5) 0.024(7) 0.017(4) -0.001(4) -0.002(4) 0.005(5)
C15 0.016(5) 0.017(6) 0.019(4) 0.000(4) 0.000(4) -0.003(4)
C16 0.026(5) 0.033(7) 0.018(5) -0.001(4) -0.006(4) 0.006(5)
C17 0.020(5) 0.019(6) 0.018(4) 0.004(4) 0.000(4) 0.002(4)
C18 0.024(5) 0.013(6) 0.022(5) 0.002(4) -0.002(4) -0.003(4)
C19 0.016(5) 0.020(7) 0.014(5) 0.006(4) -0.005(4) -0.001(5)
C20 0.030(6) 0.021(6) 0.024(5) 0.001(4) -0.005(4) 0.005(5)
C21 0.021(5) 0.016(6) 0.018(5) -0.001(4) -0.001(4) -0.003(4)
C22 0.022(5) 0.019(6) 0.014(5) 0.007(4) -0.003(4) -0.003(5)

loop_
_atom_type_symbol
_atom_type_description
_atom_type_scat_dispersion_real
_atom_type_scat_dispersion_imag
_atom_type_scat_source
C C 0.0181 0.0091 'International Tables Vol C Tables 4.2.6.8 and 6.1.1.4'
H H 0.0000 0.0000 'International Tables Vol C Tables 4.2.6.8 and 6.1.1.4'
Br Br -0.6763 1.2805 'International Tables Vol C Tables 4.2.6.8 and 6.1.1.4'
N N 0.0311 0.0180 'International Tables Vol C Tables 4.2.6.8 and 6.1.1.4'
O O 0.0492 0.0322 'International Tables Vol C Tables 4.2.6.8 and 6.1.1.4'

loop_
_geom_angle_atom_site_label_1
_geom_angle_atom_site_label_2
_geom_angle_atom_site_label_3
_geom_angle
C8 C1 Br1 118.6(8)
C8 C1 C14 122.8(9)
C14 C1 Br1 118.6(7)
C9 N4 C15 111.7(8)
C9 N4 H4 112(10)
C15 N4 H4 109(10)
C10 C5 C12 118.9(9)
C10 C5 C15 121.1(9)
C12 C5 C15 120.1(9)
C16 C6 H6 119.8
C16 C6 C18 120.4(10)
C18 C6 H6 119.8
C19 N7 C21 124.9(9)
C19 N7 C22 112.9(9)
C22 N7 C21 122.2(9)
C1 C8 H8 120.5
C1 C8 C12 118.9(9)
C12 C8 H8 120.5
N4 C9 H9 109.7
N4 C9 C11 114.0(8)
N4 C9 C22 110.0(8)
C11 C9 H9 109.7
C11 C9 C22 103.7(9)
C22 C9 H9 109.7
C5 C10 H10 119.6
C5 C10 C14 120.8(9)
C14 C10 H10 119.6
C9 C11 H11A 110.7
C9 C11 H11B 110.7
H11A C11 H11B 108.8
C19 C11 C9 105.2(8)
C19 C11 H11A 110.7
C19 C11 H11B 110.7
C5 C12 C8 120.8(9)
C5 C12 H12 119.6
C8 C12 H12 119.6
C17 C13 C18 119.6(9)
C17 C13 C21 120.1(9)
C18 C13 C21 120.2(9)
C1 C14 C10 117.9(9)
C1 C14 H14 121.1
C10 C14 H14 121.1
N4 C15 C5 110.8(8)
N4 C15 H15A 109.5
N4 C15 H15B 109.5
C5 C15 H15A 109.5
C5 C15 H15B 109.5
H15A C15 H15B 108.1
C6 C16 H16 120.2
C6 C16 C20 119.7(9)
C20 C16 H16 120.2
C13 C17 H17 119.7
C13 C17 C20 120.5(10)
C20 C17 H17 119.7
C6 C18 H18 120.3
C13 C18 C6 119.5(9)
C13 C18 H18 120.3
O2 C19 N7 123.9(10)
O2 C19 C11 127.2(10)
N7 C19 C11 108.7(9)
C16 C20 C17 120.4(10)
C16 C20 H20 119.8
C17 C20 H20 119.8
N7 C21 C13 112.3(8)
N7 C21 H21A 109.1
N7 C21 H21B 109.1
C13 C21 H21A 109.1
C13 C21 H21B 109.1
H21A C21 H21B 107.9
O3 C22 N7 125.0(9)
O3 C22 C9 127.7(11)
N7 C22 C9 107.3(9)

loop_
_geom_bond_atom_site_label_1
_geom_bond_atom_site_label_2
_geom_bond_distance
Br1 C1 1.917(10)
C1 C8 1.362(14)
C1 C14 1.371(15)
O2 C19 1.211(14)
O3 C22 1.192(13)
N4 C9 1.464(14)
N4 C15 1.468(12)
N4 H4 0.78(14)
C5 C10 1.385(14)
C5 C12 1.389(15)
C5 C15 1.509(13)
C6 H6 0.9500
C6 C16 1.380(16)
C6 C18 1.405(14)
N7 C19 1.358(14)
N7 C21 1.481(12)
N7 C22 1.413(16)
C8 H8 0.9500
C8 C12 1.391(14)
C9 H9 1.0000
C9 C11 1.521(14)
C9 C22 1.528(14)
C10 H10 0.9500
C10 C14 1.410(14)
C11 H11A 0.9900
C11 H11B 0.9900
C11 C19 1.508(14)
C12 H12 0.9500
C13 C17 1.382(14)
C13 C18 1.393(15)
C13 C21 1.507(14)
C14 H14 0.9500
C15 H15A 0.9900
C15 H15B 0.9900
C16 H16 0.9500
C16 C20 1.383(17)
C17 H17 0.9500
C17 C20 1.387(14)
C18 H18 0.9500
C20 H20 0.9500
C21 H21A 0.9900
C21 H21B 0.9900

loop_
_geom_torsion_atom_site_label_1
_geom_torsion_atom_site_label_2
_geom_torsion_atom_site_label_3
_geom_torsion_atom_site_label_4
_geom_torsion
Br1 C1 C8 C12 -177.9(7)
Br1 C1 C14 C10 177.5(7)
C1 C8 C12 C5 -0.1(13)
N4 C9 C11 C19 -134.5(8)
N4 C9 C22 O3 -44.7(13)
N4 C9 C22 N7 134.4(9)
C5 C10 C14 C1 0.9(13)
C6 C16 C20 C17 -0.5(15)
C8 C1 C14 C10 -1.5(14)
C9 N4 C15 C5 176.6(8)
C9 C11 C19 O2 -171.5(9)
C9 C11 C19 N7 13.2(10)
C10 C5 C12 C8 -0.4(13)
C10 C5 C15 N4 -82.0(11)
C11 C9 C22 O3 -166.9(10)
C11 C9 C22 N7 12.1(10)
C12 C5 C10 C14 0.0(13)
C12 C5 C15 N4 96.4(10)
C13 C17 C20 C16 0.1(14)
C14 C1 C8 C12 1.1(14)
C15 N4 C9 C11 -68.1(11)
C15 N4 C9 C22 176.0(8)
C15 C5 C10 C14 178.4(8)
C15 C5 C12 C8 -178.9(8)
C16 C6 C18 C13 -0.1(15)
C17 C13 C18 C6 -0.4(14)
C17 C13 C21 N7 68.9(11)
C18 C6 C16 C20 0.5(15)
C18 C13 C17 C20 0.3(14)
C18 C13 C21 N7 -112.3(10)
C19 N7 C21 C13 70.7(12)
C19 N7 C22 O3 174.8(9)
C19 N7 C22 C9 -4.4(11)
C21 N7 C19 O2 -1.4(15)
C21 N7 C19 C11 174.1(8)
C21 N7 C22 O3 -5.0(15)
C21 N7 C22 C9 175.9(8)
C21 C13 C17 C20 179.2(9)
C21 C13 C18 C6 -179.2(9)
C22 N7 C19 O2 178.8(9)
C22 N7 C19 C11 -5.6(11)
C22 N7 C21 C13 -109.5(10)
C22 C9 C11 C19 -14.9(9)
